data_4514009
loop_
_publ_author_name
'Hong, Xu-Jia'
'Wei, Qin'
'Cai, Yue-Peng'
'Zheng, Sheng-Run'
'Yu, Ying'
'Fan, Yan-Zhong'
'Xu, Xian-Yan'
'Si, Li-Ping'

_publ_section_title
;
 2-Fold Interpenetrating Bifunctional Cd-Metal-Organic Frameworks: Highly
 Selective Adsorption for CO2 and Sensitive Luminescent Sensing of Nitro
 Aromatic 2,4,6-Trinitrophenol.
;
_journal_name_full 'ACS applied materials &amp; interfaces'
_journal_paper_doi 10.1021/acsami.6b14051
_journal_year 2017
_chemical_formula_moiety 'C74 H65 Cd4 N13 O22'
_chemical_formula_sum 'C74 H65 Cd4 N13 O22'
_chemical_formula_weight 1937.99
_space_group_crystal_system monoclinic
_space_group_IT_number 14
_space_group_name_Hall '-P 2ybc'
_space_group_name_H-M_alt 'P 1 21/c 1'
_symmetry_space_group_name_Hall '-P 2ybc'
_symmetry_space_group_name_H-M 'P 1 21/c 1'
_atom_sites_solution_hydrogens geom
_audit_creation_method SHELXL-2014/7
_cell_angle_alpha 90
_cell_angle_beta 107.300(3)
_cell_angle_gamma 90
_cell_formula_units_Z 2
_cell_length_a 16.548(3)
_cell_length_b 19.412(3)
_cell_length_c 18.462(3)
_cell_measurement_reflns_used 3929
_cell_measurement_temperature 296(2)
_cell_measurement_theta_max 20.02
_cell_measurement_theta_min 2.40
_cell_volume 5662.3(16)
_computing_cell_refinement 'Bruker SAINT'
_computing_data_collection 'Bruker APEX2'
_computing_data_reduction 'Bruker SAINT'
_computing_molecular_graphics 'Bruker SHELXTL'
_computing_publication_material 'Bruker SHELXTL'
_computing_structure_refinement 'SHELXL-2014/7 (Sheldrick, 2014)'
_computing_structure_solution 'SHELXS-97 (Sheldrick, 2008)'
_diffrn_ambient_temperature 296(2)
_diffrn_measured_fraction_theta_full 0.998
_diffrn_measured_fraction_theta_max 0.998
_diffrn_measurement_device_type 'Bruker APEX-II CCD'
_diffrn_measurement_method '\f and \w scans'
_diffrn_radiation_monochromator graphite
_diffrn_radiation_source 'sealed tube'
_diffrn_radiation_type MoK\a
_diffrn_radiation_wavelength 0.71073
_diffrn_reflns_av_R_equivalents 0.0987
_diffrn_reflns_av_unetI/netI 0.1385
_diffrn_reflns_Laue_measured_fraction_full 0.998
_diffrn_reflns_Laue_measured_fraction_max 0.998
_diffrn_reflns_limit_h_max 19
_diffrn_reflns_limit_h_min -18
_diffrn_reflns_limit_k_max 16
_diffrn_reflns_limit_k_min -23
_diffrn_reflns_limit_l_max 21
_diffrn_reflns_limit_l_min -22
_diffrn_reflns_number 28114
_diffrn_reflns_point_group_measured_fraction_full 0.998
_diffrn_reflns_point_group_measured_fraction_max 0.998
_diffrn_reflns_theta_full 25.242
_diffrn_reflns_theta_max 25.249
_diffrn_reflns_theta_min 1.560
_exptl_absorpt_coefficient_mu 0.798
_exptl_crystal_colour Colorless
_exptl_crystal_density_diffrn 1.137
_exptl_crystal_description Block
_exptl_crystal_F_000 1936
_exptl_crystal_size_max 0.2
_exptl_crystal_size_mid 0.2
_exptl_crystal_size_min 0.2
_refine_diff_density_max 1.041
_refine_diff_density_min -1.129
_refine_diff_density_rms 0.108
_refine_ls_extinction_method none
_refine_ls_goodness_of_fit_ref 0.954
_refine_ls_hydrogen_treatment constr
_refine_ls_matrix_type full
_refine_ls_number_parameters 526
_refine_ls_number_reflns 10227
_refine_ls_number_restraints 99
_refine_ls_restrained_S_all 0.963
_refine_ls_R_factor_all 0.1202
_refine_ls_R_factor_gt 0.0677
_refine_ls_shift/su_max 0.001
_refine_ls_shift/su_mean 0.000
_refine_ls_structure_factor_coef Fsqd
_refine_ls_weighting_details 'w=1/[\s^2^(Fo^2^)+(0.0894P)^2^] where P=(Fo^2^+2Fc^2^)/3'
_refine_ls_weighting_scheme calc
_refine_ls_wR_factor_gt 0.1778
_refine_ls_wR_factor_ref 0.2063
_reflns_Friedel_coverage 0.000
_reflns_number_gt 5234
_reflns_number_total 10227
_reflns_threshold_expression 'I > 2\s(I)'
_cod_data_source_file am6b14051_si_003.cif
_cod_data_source_block 1
_cod_original_cell_volume 5662.3(14)
_cod_database_code 4514009
_shelx_shelxl_version_number 2014/7
_shelx_space_group_comment
;
The symmetry employed for this shelxl refinement is uniquely defined
by the following loop, which should always be used as a source of
symmetry information in preference to the above space-group names.
They are only intended as comments.
;

loop_
_space_group_symop_operation_xyz
'x, y, z'
'-x, y+1/2, -z+1/2'
'-x, -y, -z'
'x, -y-1/2, z-1/2'

loop_
_atom_site_label
_atom_site_type_symbol
_atom_site_fract_x
_atom_site_fract_y
_atom_site_fract_z
_atom_site_U_iso_or_equiv
_atom_site_adp_type
_atom_site_occupancy
_atom_site_site_symmetry_order
_atom_site_calc_flag
_atom_site_refinement_flags_posn
_atom_site_refinement_flags_adp
_atom_site_refinement_flags_occupancy
_atom_site_disorder_assembly
_atom_site_disorder_group
Cd1 Cd 0.37097(3) 0.72775(3) 0.71977(4) 0.0581(2) Uani 1 1 d . . . . .
Cd2 Cd 0.55071(4) 0.61643(3) 0.73931(4) 0.0584(2) Uani 1 1 d . . . . .
O1 O -0.1274(5) 0.9478(5) 0.6898(9) 0.205(6) Uani 1 1 d . . . . .
O2 O 0.2498(4) 0.7979(3) 0.6844(4) 0.087(2) Uani 1 1 d . . . . .
O3 O 0.5166(3) 0.7289(3) 0.7383(3) 0.0610(15) Uani 1 1 d . . . . .
O4 O 0.6747(3) 0.6868(3) 0.7747(4) 0.086(2) Uani 1 1 d . . . . .
O5 O 0.3377(4) 0.6990(3) 0.5882(4) 0.0787(18) Uani 1 1 d . . . . .
O6 O 0.4076(4) 0.6215(3) 0.6684(4) 0.0653(15) Uani 1 1 d . . . . .
O7 O 0.3896(4) 0.4867(3) 0.2957(4) 0.0747(17) Uani 1 1 d . . . . .
O8 O 0.4163(4) 0.3985(3) 0.3737(4) 0.0807(19) Uani 1 1 d . . . . .
O9 O 0.4887(5) 0.5506(4) 0.8082(5) 0.100(2) Uani 1 1 d . U . . .
O10 O 0.6094(5) 0.5865(4) 0.8778(5) 0.120(2) Uani 1 1 d . U . . .
O11 O 0.3985(5) 0.7243(4) 0.8523(5) 0.115(3) Uani 1 1 d D . . . .
N1 N -0.2653(5) 1.1497(4) 0.7638(6) 0.089(2) Uani 1 1 d . U . . .
N2 N -0.0183(5) 1.0212(4) 0.7179(6) 0.115(4) Uani 1 1 d . . . . .
H2B H -0.0052 1.0634 0.7297 0.138 Uiso 1 1 calc R U . . .
N3 N 0.3370(4) 0.8902(3) 0.7128(4) 0.0622(19) Uani 1 1 d . . . . .
H3A H 0.3433 0.9342 0.7172 0.075 Uiso 1 1 calc R U . . .
N4 N 0.4058(4) 0.8469(3) 0.7208(4) 0.0566(17) Uani 1 1 d . . . . .
N6 N 0.6593(14) 0.5709(16) 1.0280(17) 0.218(16) Uani 0.5 1 d . . P A 1
H6A H 0.6770 0.5870 0.9921 0.261 Uiso 0.5 1 calc R U P A 1
H6B H 0.6899 0.5751 1.0745 0.261 Uiso 0.5 1 calc R U P A 1
N7 N 0.4409(8) 0.7030(5) 0.9762(7) 0.156(5) Uani 1 1 d D U . . .
N5A N 0.4114(11) 0.4116(7) 0.5154(10) 0.093(5) Uani 0.5 1 d . . P B 1
H5A1 H 0.4126 0.3808 0.4822 0.112 Uiso 0.5 1 calc R U P B 1
H5A2 H 0.4199 0.4000 0.5620 0.112 Uiso 0.5 1 calc R U P B 1
N5B N 0.3978(16) 0.4933(10) 0.6155(16) 0.159(10) Uani 0.5 1 d . . P C 2
H5B1 H 0.3896 0.5158 0.6528 0.191 Uiso 0.5 1 calc R U P C 2
H5B2 H 0.4103 0.4502 0.6204 0.191 Uiso 0.5 1 calc R U P C 2
C1 C -0.1864(6) 1.1641(6) 0.7761(8) 0.120(3) Uani 1 1 d . U . . .
H1A H -0.1679 1.2080 0.7934 0.144 Uiso 1 1 calc R U . . .
C2 C -0.1277(7) 1.1178(6) 0.7650(9) 0.131(3) Uani 1 1 d . U . . .
H2A H -0.0701 1.1276 0.7825 0.158 Uiso 1 1 calc R U . . .
C3 C -0.1550(6) 1.0579(5) 0.7284(8) 0.106(3) Uani 1 1 d . U . . .
C4 C -0.2348(6) 1.0416(5) 0.7148(7) 0.102(3) Uani 1 1 d . U . . .
H4A H -0.2552 0.9990 0.6945 0.122 Uiso 1 1 calc R U . . .
C5 C -0.2884(6) 1.0904(5) 0.7317(7) 0.100(3) Uani 1 1 d . U . . .
H5A H -0.3456 1.0795 0.7190 0.120 Uiso 1 1 calc R U . . .
C6 C -0.0982(7) 1.0039(6) 0.7088(10) 0.132(5) Uani 1 1 d . . . . .
C7 C 0.0482(6) 0.9784(5) 0.7107(7) 0.094(4) Uani 1 1 d . . . . .
C8 C 0.1215(6) 1.0110(5) 0.7103(8) 0.121(5) Uani 1 1 d . . . . .
H8A H 0.1237 1.0588 0.7102 0.145 Uiso 1 1 calc R U . . .
C9 C 0.1931(6) 0.9727(5) 0.7103(9) 0.124(5) Uani 1 1 d . . . . .
H9A H 0.2445 0.9949 0.7162 0.149 Uiso 1 1 calc R U . . .
C10 C 0.1877(5) 0.9040(4) 0.7018(6) 0.075(3) Uani 1 1 d . . . . .
C11 C 0.1120(6) 0.8728(6) 0.6964(9) 0.142(6) Uani 1 1 d . . . . .
H11A H 0.1069 0.8253 0.6905 0.171 Uiso 1 1 calc R U . . .
C12 C 0.0431(7) 0.9116(6) 0.6997(10) 0.156(7) Uani 1 1 d . . . . .
H12A H -0.0084 0.8896 0.6941 0.187 Uiso 1 1 calc R U . . .
C13 C 0.2595(5) 0.8605(4) 0.6979(5) 0.065(2) Uani 1 1 d . . . . .
C14 C 0.4749(5) 0.8802(4) 0.7343(5) 0.065(2) Uani 1 1 d . . . . .
H14A H 0.4728 0.9280 0.7362 0.078 Uiso 1 1 calc R U . . .
C15 C 0.5574(5) 0.8475(4) 0.7471(5) 0.064(2) Uani 1 1 d . . . . .
C16 C 0.6255(6) 0.8961(5) 0.7620(8) 0.113(5) Uani 1 1 d . . . . .
H16A H 0.6143 0.9432 0.7605 0.135 Uiso 1 1 calc R U . . .
C17 C 0.7069(7) 0.8732(5) 0.7783(10) 0.143(6) Uani 1 1 d . . . . .
H17A H 0.7506 0.9051 0.7859 0.172 Uiso 1 1 calc R U . . .
C18 C 0.7256(6) 0.8048(6) 0.7838(9) 0.130(5) Uani 1 1 d . . . . .
H18A H 0.7817 0.7906 0.7965 0.156 Uiso 1 1 calc R U . . .
C19 C 0.6625(5) 0.7569(4) 0.7708(6) 0.076(3) Uani 1 1 d . . . . .
C20 C 0.5759(5) 0.7763(4) 0.7514(5) 0.059(2) Uani 1 1 d . . . . .
C21 C 0.7554(7) 0.6633(7) 0.8010(12) 0.201(10) Uani 1 1 d . . . . .
H21A H 0.7552 0.6138 0.8009 0.301 Uiso 1 1 calc R U . . .
H21B H 0.7875 0.6797 0.7690 0.301 Uiso 1 1 calc R U . . .
H21C H 0.7806 0.6796 0.8518 0.301 Uiso 1 1 calc R U . . .
C22 C 0.3701(5) 0.6402(5) 0.6012(5) 0.059(2) Uani 1 1 d . . . . .
C23 C 0.3717(5) 0.5934(4) 0.5386(5) 0.061(2) Uani 1 1 d . . . . .
C24 C 0.3545(7) 0.6178(5) 0.4652(6) 0.086(3) Uani 1 1 d . . . . .
H24A H 0.3380 0.6633 0.4540 0.103 Uiso 1 1 calc R U . . .
C25 C 0.3620(6) 0.5741(5) 0.4087(5) 0.080(3) Uani 1 1 d . . . . .
H25A H 0.3536 0.5917 0.3602 0.096 Uiso 1 1 calc R U . . .
C26 C 0.3815(5) 0.5050(4) 0.4214(5) 0.057(2) Uani 1 1 d . . . . .
C27 C 0.3961(6) 0.4791(4) 0.4940(6) 0.069(2) Uani 1 1 d . . . . .
H27 H 0.4087 0.4328 0.5044 0.083 Uiso 0.5 1 calc R U P B 2
C28 C 0.3913(6) 0.5247(5) 0.5511(6) 0.071(3) Uani 1 1 d . . . . .
H28 H 0.4020 0.5077 0.6002 0.085 Uiso 0.5 1 calc R U P C 1
C29 C 0.3965(5) 0.4602(5) 0.3621(6) 0.063(2) Uani 1 1 d . . . . .
C30 C 0.5414(9) 0.5574(6) 0.8711(8) 0.101(2) Uani 1 1 d . U . . .
C31 C 0.5233(7) 0.5267(5) 0.9385(7) 0.079(3) Uani 1 1 d . . . . .
C32 C 0.4466(7) 0.4911(6) 0.9259(7) 0.102(4) Uani 1 1 d . . . . .
C33 C 0.5733(8) 0.5346(6) 1.0093(8) 0.108(4) Uani 1 1 d . . . . .
H33 H 0.6240 0.5583 1.0168 0.129 Uiso 0.5 1 calc R U P A 2
C34 C 0.4553(7) 0.7280(4) 0.9171(7) 0.121(4) Uani 1 1 d D U . . .
C35 C 0.5355(7) 0.7597(6) 0.9251(7) 0.149(5) Uani 1 1 d D U . . .
H35A H 0.5552 0.7816 0.9738 0.223 Uiso 1 1 calc DR U . . .
H35B H 0.5297 0.7934 0.8859 0.223 Uiso 1 1 calc R U . . .
H35C H 0.5755 0.7252 0.9210 0.223 Uiso 1 1 calc R U . . .
C36 C 0.3578(9) 0.6728(6) 0.9606(7) 0.191(7) Uani 1 1 d D U . . .
H36A H 0.3308 0.6722 0.9068 0.287 Uiso 1 1 calc R U . . .
H36B H 0.3244 0.6995 0.9848 0.287 Uiso 1 1 calc R U . . .
H36C H 0.3628 0.6265 0.9798 0.287 Uiso 1 1 calc R U . . .
C37 C 0.4982(9) 0.7042(7) 1.0521(7) 0.233(12) Uani 1 1 d D . . . .
H37A H 0.5397 0.7396 1.0559 0.349 Uiso 1 1 calc R U . . .
H37B H 0.5260 0.6603 1.0634 0.349 Uiso 1 1 calc R U . . .
H37C H 0.4671 0.7133 1.0874 0.349 Uiso 1 1 calc R U . . .

loop_
_atom_site_aniso_label
_atom_site_aniso_U_11
_atom_site_aniso_U_22
_atom_site_aniso_U_33
_atom_site_aniso_U_23
_atom_site_aniso_U_13
_atom_site_aniso_U_12
Cd1 0.0498(3) 0.0422(4) 0.0929(5) -0.0091(3) 0.0377(3) -0.0025(3)
Cd2 0.0609(4) 0.0404(4) 0.0847(5) -0.0001(3) 0.0381(3) 0.0046(3)
O1 0.092(6) 0.085(7) 0.46(2) -0.104(9) 0.112(9) -0.012(5)
O2 0.063(4) 0.043(4) 0.162(7) -0.025(4) 0.044(4) -0.003(3)
O3 0.055(3) 0.048(3) 0.088(4) -0.004(3) 0.033(3) 0.001(3)
O4 0.055(4) 0.046(4) 0.156(7) 0.000(4) 0.032(4) 0.012(3)
O5 0.093(4) 0.049(4) 0.105(5) -0.003(3) 0.047(4) 0.013(3)
O6 0.066(4) 0.066(4) 0.077(5) -0.008(3) 0.042(3) -0.008(3)
O7 0.090(4) 0.058(4) 0.088(5) -0.013(3) 0.045(4) 0.006(3)
O8 0.104(5) 0.041(4) 0.112(5) -0.003(3) 0.056(4) 0.023(3)
O9 0.105(5) 0.090(4) 0.118(5) 0.019(4) 0.055(4) 0.006(4)
O10 0.133(5) 0.117(5) 0.123(5) 0.008(4) 0.060(4) -0.032(4)
O11 0.106(6) 0.128(7) 0.122(7) -0.023(5) 0.049(5) -0.036(5)
N1 0.063(4) 0.045(4) 0.178(7) 0.001(4) 0.064(4) 0.000(3)
N2 0.062(5) 0.067(6) 0.225(12) -0.021(6) 0.057(6) 0.005(4)
N3 0.042(4) 0.048(4) 0.104(6) -0.002(3) 0.033(4) 0.006(3)
N4 0.045(4) 0.046(4) 0.091(5) -0.002(3) 0.039(4) 0.005(3)
N6 0.112(16) 0.31(4) 0.22(3) 0.10(3) 0.020(18) -0.11(2)
N7 0.164(8) 0.154(8) 0.166(9) 0.003(7) 0.073(7) 0.019(7)
N5A 0.147(15) 0.038(9) 0.105(13) -0.001(8) 0.050(12) 0.027(9)
N5B 0.21(3) 0.063(14) 0.22(3) -0.028(16) 0.07(2) 0.005(15)
C1 0.073(5) 0.069(5) 0.228(8) -0.035(5) 0.059(6) 0.005(4)
C2 0.071(5) 0.089(6) 0.244(8) -0.045(6) 0.063(6) 0.008(4)
C3 0.063(4) 0.059(5) 0.213(8) -0.020(5) 0.068(5) 0.007(4)
C4 0.067(4) 0.062(5) 0.200(8) -0.018(5) 0.075(5) 0.005(4)
C5 0.067(4) 0.059(5) 0.194(7) -0.006(5) 0.069(5) 0.006(4)
C6 0.074(7) 0.055(7) 0.285(18) -0.028(9) 0.083(9) 0.015(6)
C7 0.070(6) 0.052(6) 0.184(12) -0.008(6) 0.074(7) 0.007(5)
C8 0.071(6) 0.048(6) 0.259(16) -0.031(7) 0.074(8) 0.002(5)
C9 0.056(6) 0.044(6) 0.286(17) -0.020(8) 0.070(8) 0.004(5)
C10 0.059(5) 0.041(5) 0.129(9) -0.012(5) 0.037(5) 0.000(4)
C11 0.069(7) 0.060(7) 0.32(2) -0.061(9) 0.094(10) -0.011(5)
C12 0.074(7) 0.054(7) 0.37(2) -0.020(10) 0.113(11) 0.005(6)
C13 0.051(5) 0.047(5) 0.101(7) -0.005(5) 0.028(5) 0.001(4)
C14 0.064(5) 0.040(5) 0.097(7) 0.004(4) 0.033(5) 0.012(4)
C15 0.043(4) 0.051(5) 0.103(7) 0.008(4) 0.029(5) 0.005(4)
C16 0.054(6) 0.029(5) 0.260(16) 0.021(6) 0.054(7) -0.001(4)
C17 0.063(7) 0.045(7) 0.32(2) 0.020(9) 0.046(9) -0.006(5)
C18 0.061(6) 0.061(7) 0.273(18) 0.030(9) 0.055(8) -0.001(5)
C19 0.052(5) 0.043(5) 0.141(9) 0.011(5) 0.042(6) 0.008(4)
C20 0.057(5) 0.047(5) 0.071(6) 0.004(4) 0.019(4) -0.001(4)
C21 0.063(7) 0.081(10) 0.45(3) -0.003(13) 0.065(12) 0.018(7)
C22 0.061(5) 0.062(6) 0.064(6) -0.003(5) 0.036(5) -0.012(4)
C23 0.060(5) 0.049(5) 0.075(7) -0.004(4) 0.024(5) 0.013(4)
C24 0.122(9) 0.057(6) 0.092(8) -0.006(5) 0.052(7) 0.001(6)
C25 0.117(8) 0.062(6) 0.066(6) 0.004(5) 0.035(6) 0.032(6)
C26 0.061(5) 0.051(5) 0.069(6) -0.001(4) 0.037(5) 0.002(4)
C27 0.082(6) 0.038(5) 0.101(8) -0.007(5) 0.048(6) 0.009(4)
C28 0.082(6) 0.060(6) 0.072(7) 0.019(5) 0.025(5) 0.004(5)
C29 0.055(5) 0.057(6) 0.085(7) -0.008(5) 0.034(5) -0.002(4)
C30 0.112(5) 0.093(5) 0.115(5) 0.001(4) 0.062(4) -0.010(4)
C31 0.114(8) 0.049(6) 0.089(8) 0.011(5) 0.054(7) 0.002(5)
C32 0.104(8) 0.092(8) 0.133(10) 0.016(7) 0.070(8) -0.008(7)
C33 0.118(10) 0.102(9) 0.114(11) 0.029(8) 0.053(9) -0.007(7)
C34 0.132(8) 0.121(8) 0.119(8) -0.005(7) 0.052(7) 0.001(7)
C35 0.115(9) 0.197(13) 0.147(12) -0.030(9) 0.057(9) -0.023(9)
C36 0.243(15) 0.150(12) 0.216(15) -0.067(11) 0.123(12) -0.014(12)
C37 0.30(3) 0.31(3) 0.085(12) 0.037(13) 0.046(14) 0.17(2)

loop_
_atom_type_symbol
_atom_type_description
_atom_type_scat_dispersion_real
_atom_type_scat_dispersion_imag
_atom_type_scat_source
C C 0.0033 0.0016 'International Tables Vol C Tables 4.2.6.8 and 6.1.1.4'
H H 0.0000 0.0000 'International Tables Vol C Tables 4.2.6.8 and 6.1.1.4'
N N 0.0061 0.0033 'International Tables Vol C Tables 4.2.6.8 and 6.1.1.4'
O O 0.0106 0.0060 'International Tables Vol C Tables 4.2.6.8 and 6.1.1.4'
Cd Cd -0.8075 1.2024 'International Tables Vol C Tables 4.2.6.8 and 6.1.1.4'

loop_
_geom_angle_atom_site_label_1
_geom_angle_atom_site_label_2
_geom_angle_atom_site_label_3
_geom_angle
_geom_angle_site_symmetry_1
_geom_angle_site_symmetry_3
O3 Cd1 O2 142.6(2) . .
O3 Cd1 O11 88.6(2) . .
O2 Cd1 O11 101.0(3) . .
O3 Cd1 N4 75.66(19) . .
O2 Cd1 N4 67.9(2) . .
O11 Cd1 N4 92.7(2) . .
O3 Cd1 O5 93.9(2) . .
O2 Cd1 O5 86.2(2) . .
O11 Cd1 O5 164.7(2) . .
N4 Cd1 O5 102.5(2) . .
O3 Cd1 N1 138.4(2) . 2_546
O2 Cd1 N1 78.9(2) . 2_546
O11 Cd1 N1 76.9(3) . 2_546
N4 Cd1 N1 142.7(2) . 2_546
O5 Cd1 N1 91.4(3) . 2_546
O3 Cd1 O6 72.41(18) . .
O2 Cd1 O6 132.6(2) . .
O11 Cd1 O6 112.9(2) . .
N4 Cd1 O6 137.90(19) . .
O5 Cd1 O6 54.0(2) . .
N1 Cd1 O6 77.8(2) 2_546 .
O9 Cd2 O3 113.5(2) . .
O9 Cd2 O8 134.7(3) . 3_666
O3 Cd2 O8 103.8(2) . 3_666
O9 Cd2 O6 77.6(3) . .
O3 Cd2 O6 75.26(19) . .
O8 Cd2 O6 88.4(2) 3_666 .
O9 Cd2 O4 131.9(3) . .
O3 Cd2 O4 68.95(19) . .
O8 Cd2 O4 84.5(2) 3_666 .
O6 Cd2 O4 140.5(2) . .
O9 Cd2 O7 88.4(2) . 3_666
O3 Cd2 O7 157.9(2) . 3_666
O8 Cd2 O7 55.3(2) 3_666 3_666
O6 Cd2 O7 108.2(2) . 3_666
O4 Cd2 O7 99.3(2) . 3_666
O9 Cd2 O10 53.0(3) . .
O3 Cd2 O10 104.6(2) . .
O8 Cd2 O10 139.4(3) 3_666 .
O6 Cd2 O10 126.7(2) . .
O4 Cd2 O10 79.3(3) . .
O7 Cd2 O10 90.9(3) 3_666 .
O9 Cd2 C29 111.7(3) . 3_666
O3 Cd2 C29 130.8(3) . 3_666
O8 Cd2 C29 27.0(2) 3_666 3_666
O6 Cd2 C29 96.7(2) . 3_666
O4 Cd2 C29 94.3(2) . 3_666
O7 Cd2 C29 28.5(2) 3_666 3_666
O10 Cd2 C29 117.7(3) . 3_666
O9 Cd2 C30 26.5(3) . .
O3 Cd2 C30 109.5(3) . .
O8 Cd2 C30 146.7(3) 3_666 .
O6 Cd2 C30 101.5(3) . .
O4 Cd2 C30 105.5(3) . .
O7 Cd2 C30 91.5(3) 3_666 .
O10 Cd2 C30 26.7(3) . .
C29 Cd2 C30 119.7(3) 3_666 .
C13 O2 Cd1 117.5(5) . .
C20 O3 Cd2 120.3(5) . .
C20 O3 Cd1 135.8(5) . .
Cd2 O3 Cd1 103.7(2) . .
C21 O4 C19 117.8(8) . .
C21 O4 Cd2 125.4(7) . .
C19 O4 Cd2 116.8(5) . .
C22 O5 Cd1 93.6(5) . .
C22 O6 Cd2 132.9(5) . .
C22 O6 Cd1 91.9(5) . .
Cd2 O6 Cd1 98.4(2) . .
C29 O7 Cd2 89.8(5) . 3_666
C29 O8 Cd2 94.9(6) . 3_666
C30 O9 Cd2 99.0(7) . .
C30 O10 Cd2 86.5(8) . .
C34 O11 Cd1 146.0(7) . .
C1 N1 C5 114.8(8) . .
C1 N1 Cd1 125.4(7) . 2_556
C5 N1 Cd1 119.4(6) . 2_556
C6 N2 C7 127.8(9) . .
C13 N3 N4 117.3(6) . .
C14 N4 N3 111.9(6) . .
C14 N4 Cd1 134.1(5) . .
N3 N4 Cd1 113.6(4) . .
C34 N7 C37 126.0(12) . .
C34 N7 C36 113.1(11) . .
C37 N7 C36 120.9(9) . .
N1 C1 C2 123.5(10) . .
C3 C2 C1 119.1(10) . .
C4 C3 C2 118.2(9) . .
C4 C3 C6 116.6(10) . .
C2 C3 C6 124.9(10) . .
C3 C4 C5 117.8(10) . .
N1 C5 C4 125.7(9) . .
O1 C6 N2 124.5(9) . .
O1 C6 C3 118.1(10) . .
N2 C6 C3 117.3(10) . .
C12 C7 C8 118.2(9) . .
C12 C7 N2 125.3(9) . .
C8 C7 N2 116.4(9) . .
C7 C8 C9 120.5(9) . .
C10 C9 C8 120.1(9) . .
C9 C10 C11 118.3(8) . .
C9 C10 C13 123.2(8) . .
C11 C10 C13 118.5(8) . .
C10 C11 C12 120.4(9) . .
C7 C12 C11 121.9(10) . .
O2 C13 N3 121.1(7) . .
O2 C13 C10 120.7(7) . .
N3 C13 C10 118.1(7) . .
N4 C14 C15 123.7(7) . .
C20 C15 C16 119.3(7) . .
C20 C15 C14 127.6(7) . .
C16 C15 C14 112.9(8) . .
C17 C16 C15 119.7(8) . .
C18 C17 C16 121.5(10) . .
C17 C18 C19 120.4(9) . .
C18 C19 O4 124.9(8) . .
C18 C19 C20 121.7(8) . .
O4 C19 C20 113.4(7) . .
O3 C20 C15 122.5(7) . .
O3 C20 C19 120.2(7) . .
C15 C20 C19 117.3(7) . .
O5 C22 O6 120.4(8) . .
O5 C22 C23 121.2(9) . .
O6 C22 C23 118.3(8) . .
C28 C23 C24 117.8(8) . .
C28 C23 C22 121.6(9) . .
C24 C23 C22 120.6(8) . .
C25 C24 C23 119.5(9) . .
C24 C25 C26 122.5(9) . .
C27 C26 C25 118.8(8) . .
C27 C26 C29 119.0(8) . .
C25 C26 C29 121.8(8) . .
N5A C27 C26 126.2(10) . .
N5A C27 C28 115.8(11) . .
C26 C27 C28 117.9(8) . .
N5B C28 C23 123.7(13) . .
N5B C28 C27 112.5(13) . .
C23 C28 C27 123.4(9) . .
O8 C29 O7 119.1(8) . .
O8 C29 C26 122.3(9) . .
O7 C29 C26 118.6(8) . .
O8 C29 Cd2 58.1(4) . 3_666
O7 C29 Cd2 61.7(4) . 3_666
C26 C29 Cd2 171.3(6) . 3_666
O10 C30 O9 120.9(12) . .
O10 C30 C31 120.3(13) . .
O9 C30 C31 118.8(12) . .
O10 C30 Cd2 66.8(7) . .
O9 C30 Cd2 54.5(6) . .
C31 C30 Cd2 171.9(10) . .
C33 C31 C32 119.2(10) . .
C33 C31 C30 123.6(11) . .
C32 C31 C30 117.1(12) . .
C31 C32 C33 117.2(11) . 3_667
C31 C33 C32 123.6(12) . 3_667
C31 C33 N6 122.6(15) . .
C32 C33 N6 113.8(16) 3_667 .
N7 C34 O11 120.2(12) . .
N7 C34 C35 118.5(12) . .
O11 C34 C35 121.3(10) . .

loop_
_geom_bond_atom_site_label_1
_geom_bond_atom_site_label_2
_geom_bond_distance
_geom_bond_site_symmetry_2
Cd1 O3 2.331(5) .
Cd1 O2 2.351(6) .
Cd1 O11 2.352(9) .
Cd1 N4 2.382(6) .
Cd1 O5 2.391(6) .
Cd1 N1 2.400(7) 2_546
Cd1 O6 2.421(5) .
Cd2 O9 2.255(7) .
Cd2 O3 2.254(5) .
Cd2 O8 2.326(6) 3_666
Cd2 O6 2.343(6) .
Cd2 O4 2.388(6) .
Cd2 O7 2.405(5) 3_666
Cd2 O10 2.519(8) .
Cd2 C29 2.731(9) 3_666
Cd2 C30 2.735(13) .
O1 C6 1.201(12) .
O2 C13 1.241(9) .
O3 C20 1.314(9) .
O4 C21 1.358(12) .
O4 C19 1.375(10) .
O5 C22 1.253(10) .
O6 C22 1.263(10) .
O7 C29 1.303(10) .
O7 Cd2 2.405(5) 3_666
O8 C29 1.245(10) .
O8 Cd2 2.326(6) 3_666
O9 C30 1.235(13) .
O10 C30 1.231(13) .
O11 C34 1.285(8) .
N1 C1 1.287(11) .
N1 C5 1.298(12) .
N1 Cd1 2.400(7) 2_556
N2 C6 1.326(13) .
N2 C7 1.415(11) .
N3 C13 1.359(10) .
N3 N4 1.387(8) .
N4 C14 1.273(10) .
N6 C33 1.53(2) .
N7 C34 1.279(8) .
N7 C37 1.440(8) .
N7 C36 1.443(8) .
N5A C27 1.370(16) .
N5B C28 1.31(3) .
C1 C2 1.384(13) .
C2 C3 1.353(14) .
C3 C4 1.307(12) .
C3 C6 1.523(13) .
C4 C5 1.395(12) .
C7 C12 1.313(14) .
C7 C8 1.370(12) .
C8 C9 1.398(12) .
C9 C10 1.344(12) .
C10 C11 1.369(12) .
C10 C13 1.476(11) .
C11 C12 1.383(13) .
C14 C15 1.460(10) .
C15 C20 1.412(11) .
C15 C16 1.433(11) .
C16 C17 1.364(13) .
C17 C18 1.360(14) .
C18 C19 1.365(13) .
C19 C20 1.420(11) .
C22 C23 1.477(12) .
C23 C28 1.376(12) .
C23 C24 1.384(12) .
C24 C25 1.378(12) .
C25 C26 1.384(11) .
C26 C27 1.383(12) .
C26 C29 1.476(11) .
C27 C28 1.397(13) .
C29 Cd2 2.731(9) 3_666
C30 C31 1.489(15) .
C31 C33 1.331(14) .
C31 C32 1.403(14) .
C32 C33 1.422(15) 3_667
C33 C32 1.422(15) 3_667
C34 C35 1.430(9) .

loop_
_geom_hbond_atom_site_label_D
_geom_hbond_atom_site_label_H
_geom_hbond_atom_site_label_A
_geom_hbond_distance_DH
_geom_hbond_distance_HA
_geom_hbond_distance_DA
_geom_hbond_angle_DHA
_geom_hbond_site_symmetry_A
N3 H3A O7 0.86 2.09 2.830(9) 143.2 4_576
N6 H6A O10 0.86 2.07 2.66(3) 125.3 .
N5A H5A1 O8 0.86 2.05 2.654(18) 126.4 .
N5B H5B1 O6 0.86 2.08 2.66(2) 124.2 .
